data_4519240
loop_
_publ_author_name
'Kumar, Prashant'
'Kumar, Pravesh'
'Venkataramani, Sugumar'
'Ramasastry, S. S. V.'

_publ_section_title
;
 Pd-Catalyzed Formal [3 + 3] Heteroannulation of Allylic gem-Diacetates:
 Synthesis of Chromene-Based Natural Products and Exploration of
 Photochromic Properties
;
_journal_name_full 'ACS Catalysis'
_journal_page_first 963
_journal_page_last 970
_journal_paper_doi 10.1021/acscatal.1c05450
_journal_year 2021
_chemical_formula_moiety 'C22 H18 O'
_chemical_formula_sum 'C22 H18 O'
_chemical_formula_weight 298.36
_chemical_name_systematic Cromin
_space_group_crystal_system monoclinic
_space_group_IT_number 14
_space_group_name_Hall '-P 2ybc'
_space_group_name_H-M_alt 'P 1 21/c 1'
_atom_sites_solution_hydrogens geom
_atom_sites_solution_primary dual
_atom_sites_solution_secondary difmap
_audit_creation_date 2021-09-27
_audit_creation_method
;
Olex2 1.3
(compiled 2020.11.12 svn.r5f609507 for OlexSys, GUI svn.r6272)
;
_cell_angle_alpha 90.00
_cell_angle_beta 114.810(18)
_cell_angle_gamma 90.00
_cell_formula_units_Z 4
_cell_length_a 11.7358(18)
_cell_length_b 10.5737(11)
_cell_length_c 13.773(2)
_cell_measurement_reflns_used 1983
_cell_measurement_temperature 298
_cell_measurement_theta_max 25.3680
_cell_measurement_theta_min 2.7590
_cell_volume 1551.4(4)
_computing_cell_refinement 'CrysAlisPro 1.171.41.93a (Rigaku OD, 2020)'
_computing_data_collection 'CrysAlisPro 1.171.41.93a (Rigaku OD, 2020)'
_computing_data_reduction 'CrysAlisPro 1.171.41.93a (Rigaku OD, 2020)'
_computing_molecular_graphics 'Olex2 1.3 (Dolomanov et al., 2009)'
_computing_publication_material 'Olex2 1.3 (Dolomanov et al., 2009)'
_computing_structure_refinement 'SHELXH-1997  (Sheldrick, 2008)'
_computing_structure_solution 'SHELXS-97 (Sheldrick, 1990)'
_diffrn_ambient_temperature 298
_diffrn_detector 'CCD plate'
_diffrn_measured_fraction_theta_full 0.977
_diffrn_measured_fraction_theta_max 0.977
_diffrn_measurement_details
;
List of Runs (angles in degrees, time in seconds):

  # Type    Start    End  Width  t~exp~   \w     \q     \k     \f   Frames
--------------------------------------------------------------------------
  1  \w     32.00 114.20   0.30   20.00    --   29.89  54.00-180.00  274
  2  \w    -68.00  18.10   0.30   20.00    --   29.89  54.00-180.00  287
;
_diffrn_measurement_device 'two-circle diffractometer'
_diffrn_measurement_device_type 'XtaLAB Mini (ROW)'
_diffrn_measurement_method '\w scans'
_diffrn_orient_matrix_type 'CrysAlisPro convention (1999,Acta A55,543-557)'
_diffrn_orient_matrix_UB_11 -0.0573586000
_diffrn_orient_matrix_UB_12 -0.0319353000
_diffrn_orient_matrix_UB_13 -0.0112294000
_diffrn_orient_matrix_UB_21 0.0270445000
_diffrn_orient_matrix_UB_22 -0.0575050000
_diffrn_orient_matrix_UB_23 -0.0064688000
_diffrn_orient_matrix_UB_31 0.0202976000
_diffrn_orient_matrix_UB_32 -0.0131043000
_diffrn_orient_matrix_UB_33 0.0552870000
_diffrn_radiation_monochromator graphite
_diffrn_radiation_probe x-ray
_diffrn_radiation_type 'Mo K\a'
_diffrn_radiation_wavelength 0.71073
_diffrn_reflns_av_R_equivalents 0.0252
_diffrn_reflns_av_unetI/netI 0.0417
_diffrn_reflns_limit_h_max 4
_diffrn_reflns_limit_h_min -13
_diffrn_reflns_limit_k_max 11
_diffrn_reflns_limit_k_min -12
_diffrn_reflns_limit_l_max 15
_diffrn_reflns_limit_l_min -16
_diffrn_reflns_number 4094
_diffrn_reflns_theta_full 25.00
_diffrn_reflns_theta_max 25.05
_diffrn_reflns_theta_min 2.71
_diffrn_source 'fine-focus sealed X-ray tube'
_diffrn_source_type 'Rigaku (Mo) X-ray Source'
_exptl_absorpt_coefficient_mu 0.077
_exptl_absorpt_correction_T_max 1.00000
_exptl_absorpt_correction_T_min 0.91193
_exptl_absorpt_correction_type multi-scan
_exptl_crystal_colour 'clear light colourless'
_exptl_crystal_colour_lustre clear
_exptl_crystal_colour_modifier light
_exptl_crystal_colour_primary colourless
_exptl_crystal_density_diffrn 1.277
_exptl_crystal_density_method 'not measured'
_exptl_crystal_description block
_exptl_crystal_F_000 632
_exptl_crystal_size_max 0.1
_exptl_crystal_size_mid 0.1
_exptl_crystal_size_min 0.1
_refine_diff_density_max 0.194
_refine_diff_density_min -0.185
_refine_diff_density_rms 0.040
_refine_ls_extinction_method none
_refine_ls_goodness_of_fit_ref 1.052
_refine_ls_hydrogen_treatment mixed
_refine_ls_matrix_type full
_refine_ls_number_parameters 209
_refine_ls_number_reflns 2680
_refine_ls_number_restraints 0
_refine_ls_restrained_S_all 1.052
_refine_ls_R_factor_all 0.0625
_refine_ls_R_factor_gt 0.0452
_refine_ls_shift/su_max 0.000
_refine_ls_shift/su_mean 0.000
_refine_ls_structure_factor_coef Fsqd
_refine_ls_weighting_details 'calc w=1/[\s^2^(Fo^2^)+(0.0725P)^2^+0.0000P] where P=(Fo^2^+2Fc^2^)/3'
_refine_ls_weighting_scheme calc
_refine_ls_wR_factor_gt 0.1188
_refine_ls_wR_factor_ref 0.1377
_reflns_number_gt 2087
_reflns_number_total 2680
_reflns_threshold_expression >2sigma(I)
_cod_data_source_file cs1c05450_si_002.cif
_cod_data_source_block prsahantcromin
_cod_database_code 4519240
_chemical_oxdiff_formula 'C20 H18 O1'
_reflns_odcompleteness_completeness 96.87
_reflns_odcompleteness_iscentric 1
_reflns_odcompleteness_theta 24.97
_olex2_refinement_description
;
1. Fixed Uiso
 At 1.2 times of:
  All C(H) groups, All C(H,H) groups
 At 1.5 times of:
  All C(H,H,H) groups
2.a Secondary CH2 refined with riding coordinates:
 C00B(H00d,H00e), C00G(H00i,H00j)
2.b Aromatic/amide H refined with riding coordinates:
 C007(H007), C00D(H00f), C00E(H00g), C00F(H00h), C00H(H00k), C00I(H00l),
 C00J(H00m), C00K(H00n), C00L(H00o), C00M(H00p), C00N(H00q)
2.c Idealised Me refined as rotating group:
 C009(H00a,H00b,H00c)
;
_smtbx_masks_void_probe_radius 1.2
_smtbx_masks_void_truncation_radius 1.2
_olex2_submission_special_instructions 'No special instructions were received'
_oxdiff_exptl_absorpt_empirical_details
;
Empirical correction (ABSPACK) includes:
- Absorption correction using spherical harmonics
- Frame scaling
;
_oxdiff_exptl_absorpt_empirical_full_max 1.153
_oxdiff_exptl_absorpt_empirical_full_min 0.917

loop_
_space_group_symop_id
_space_group_symop_operation_xyz
1 'x, y, z'
2 '-x, y+1/2, -z+1/2'
3 '-x, -y, -z'
4 'x, -y-1/2, z-1/2'

loop_
_atom_site_label
_atom_site_type_symbol
_atom_site_fract_x
_atom_site_fract_y
_atom_site_fract_z
_atom_site_U_iso_or_equiv
_atom_site_adp_type
_atom_site_occupancy
_atom_site_symmetry_multiplicity
_atom_site_calc_flag
_atom_site_refinement_flags
_atom_site_disorder_assembly
_atom_site_disorder_group
O001 O 0.59751(9) 0.45553(9) 0.75282(8) 0.0448(3) Uani 1 1 d . . .
C002 C 0.79381(13) 0.54635(13) 0.77148(11) 0.0400(4) Uani 1 1 d . . .
C003 C 0.72705(13) 0.45487(12) 0.79659(11) 0.0402(4) Uani 1 1 d . . .
C004 C 0.53358(13) 0.57796(13) 0.71925(11) 0.0408(4) Uani 1 1 d . . .
C005 C 0.59892(13) 0.65706(12) 0.66651(11) 0.0405(4) Uani 1 1 d . . .
C006 C 0.92721(13) 0.53384(13) 0.81301(11) 0.0425(4) Uani 1 1 d . . .
C007 C 0.72123(14) 0.64326(13) 0.69544(11) 0.0429(4) Uani 1 1 d . . .
H007 H 0.7617 0.6968 0.6664 0.052 Uiso 1 1 calc R . .
C008 C 0.98707(13) 0.42863(14) 0.87931(11) 0.0452(4) Uani 1 1 d . . .
C009 C 0.53748(15) 0.64432(15) 0.81882(11) 0.0513(4) Uani 1 1 d . . .
H00A H 0.4983 0.5917 0.8529 0.077 Uiso 1 1 calc R . .
H00B H 0.4934 0.7233 0.7988 0.077 Uiso 1 1 calc R . .
H00C H 0.6232 0.6597 0.8675 0.077 Uiso 1 1 calc R . .
C00A C 0.39953(13) 0.54339(13) 0.64195(11) 0.0418(4) Uani 1 1 d . . .
C00B C 0.51753(14) 0.74757(15) 0.58226(12) 0.0492(4) Uani 1 1 d . . .
H00D H 0.5677 0.7937 0.5533 0.059 Uiso 1 1 calc R . .
H00E H 0.4801 0.8081 0.6132 0.059 Uiso 1 1 calc R . .
C00C C 0.34443(13) 0.58908(13) 0.53683(11) 0.0437(4) Uani 1 1 d . . .
C00D C 1.11891(15) 0.41591(16) 0.91828(13) 0.0568(5) Uani 1 1 d . . .
H00F H 1.1586 0.3485 0.9630 0.068 Uiso 1 1 calc R . .
C00E C 0.91292(14) 0.33920(14) 0.90196(12) 0.0515(4) Uani 1 1 d . . .
H00G H 0.9516 0.2706 0.9456 0.062 Uiso 1 1 calc R . .
C00F C 0.78563(14) 0.35071(13) 0.86141(12) 0.0486(4) Uani 1 1 d . . .
H00H H 0.7380 0.2900 0.8766 0.058 Uiso 1 1 calc R . .
C00G C 0.41477(15) 0.67361(16) 0.49341(12) 0.0545(4) Uani 1 1 d . . .
H00I H 0.3566 0.7324 0.4426 0.065 Uiso 1 1 calc R . .
H00J H 0.4521 0.6228 0.4557 0.065 Uiso 1 1 calc R . .
C00H C 0.22107(15) 0.55441(15) 0.47143(13) 0.0560(5) Uani 1 1 d . . .
H00K H 0.1834 0.5858 0.4020 0.067 Uiso 1 1 calc R . .
C00I C 1.00313(14) 0.62034(16) 0.78821(12) 0.0543(4) Uani 1 1 d . . .
H00L H 0.9663 0.6905 0.7460 0.065 Uiso 1 1 calc R . .
C00J C 0.32931(14) 0.46438(15) 0.67637(14) 0.0562(4) Uani 1 1 d . . .
H00M H 0.3649 0.4343 0.7463 0.067 Uiso 1 1 calc R . .
C00K C 0.15373(15) 0.47512(17) 0.50693(14) 0.0637(5) Uani 1 1 d . . .
H00N H 0.0719 0.4527 0.4616 0.076 Uiso 1 1 calc R . .
C00L C 1.18869(15) 0.49994(18) 0.89182(15) 0.0649(5) Uani 1 1 d . . .
H00O H 1.2751 0.4894 0.9178 0.078 Uiso 1 1 calc R . .
C00M C 1.13017(15) 0.60240(18) 0.82544(14) 0.0638(5) Uani 1 1 d . . .
H00P H 1.1779 0.6590 0.8063 0.077 Uiso 1 1 calc R . .
C00N C 0.20803(16) 0.42913(18) 0.60965(16) 0.0682(5) Uani 1 1 d . . .
H00Q H 0.1635 0.3747 0.6341 0.082 Uiso 1 1 calc R . .

loop_
_atom_site_aniso_label
_atom_site_aniso_U_11
_atom_site_aniso_U_22
_atom_site_aniso_U_33
_atom_site_aniso_U_23
_atom_site_aniso_U_13
_atom_site_aniso_U_12
O001 0.0387(6) 0.0371(6) 0.0560(6) 0.0074(5) 0.0175(5) 0.0035(4)
C002 0.0402(8) 0.0393(8) 0.0384(7) 0.0000(6) 0.0147(6) 0.0014(6)
C003 0.0371(8) 0.0384(8) 0.0429(7) -0.0006(6) 0.0147(6) 0.0035(6)
C004 0.0394(8) 0.0354(7) 0.0446(8) 0.0031(7) 0.0146(6) 0.0051(6)
C005 0.0450(8) 0.0357(7) 0.0401(7) 0.0017(6) 0.0170(6) 0.0025(6)
C006 0.0400(8) 0.0445(8) 0.0398(7) -0.0057(7) 0.0136(6) 0.0001(6)
C007 0.0448(8) 0.0398(8) 0.0442(8) 0.0023(6) 0.0186(6) -0.0024(6)
C008 0.0421(8) 0.0462(8) 0.0432(8) -0.0071(7) 0.0139(7) 0.0036(6)
C009 0.0551(9) 0.0536(10) 0.0449(8) -0.0019(7) 0.0208(7) 0.0039(7)
C00A 0.0377(8) 0.0393(8) 0.0477(8) -0.0027(7) 0.0173(7) 0.0050(6)
C00B 0.0483(9) 0.0463(8) 0.0510(8) 0.0086(7) 0.0189(7) 0.0042(7)
C00C 0.0449(8) 0.0405(8) 0.0439(8) -0.0050(7) 0.0167(7) 0.0058(6)
C00D 0.0445(9) 0.0600(10) 0.0576(9) -0.0056(8) 0.0132(8) 0.0097(8)
C00E 0.0504(9) 0.0430(9) 0.0548(9) 0.0057(7) 0.0158(7) 0.0105(7)
C00F 0.0469(9) 0.0406(8) 0.0574(9) 0.0082(7) 0.0209(7) 0.0039(7)
C00G 0.0557(10) 0.0579(10) 0.0439(8) 0.0068(8) 0.0150(7) 0.0077(8)
C00H 0.0490(9) 0.0599(10) 0.0503(9) -0.0117(8) 0.0122(8) 0.0045(8)
C00I 0.0444(9) 0.0591(10) 0.0543(9) 0.0052(8) 0.0156(7) -0.0028(7)
C00J 0.0433(9) 0.0590(10) 0.0634(10) 0.0105(8) 0.0194(8) 0.0036(7)
C00K 0.0406(9) 0.0706(12) 0.0680(11) -0.0136(10) 0.0112(8) -0.0030(8)
C00L 0.0377(8) 0.0771(12) 0.0721(11) -0.0081(10) 0.0153(8) 0.0014(9)
C00M 0.0448(9) 0.0772(12) 0.0668(10) -0.0032(10) 0.0208(8) -0.0110(8)
C00N 0.0444(10) 0.0694(11) 0.0896(13) 0.0021(11) 0.0269(10) -0.0075(8)

loop_
_atom_type_symbol
_atom_type_description
_atom_type_scat_dispersion_real
_atom_type_scat_dispersion_imag
_atom_type_scat_source
C C 0.0033 0.0016 'International Tables Vol C Tables 4.2.6.8 and 6.1.1.4'
H H 0.0000 0.0000 'International Tables Vol C Tables 4.2.6.8 and 6.1.1.4'
O O 0.0106 0.0060 'International Tables Vol C Tables 4.2.6.8 and 6.1.1.4'

loop_
_geom_angle_atom_site_label_1
_geom_angle_atom_site_label_2
_geom_angle_atom_site_label_3
_geom_angle
_geom_angle_site_symmetry_1
_geom_angle_site_symmetry_3
_geom_angle_publ_flag
C003 O001 C004 117.71(10) . . ?
C003 C002 C006 118.52(12) . . ?
C003 C002 C007 116.85(12) . . ?
C006 C002 C007 124.35(13) . . ?
O001 C003 C00F 115.96(12) . . ?
C002 C003 O001 121.68(12) . . ?
C002 C003 C00F 122.19(13) . . ?
O001 C004 C005 110.10(11) . . ?
O001 C004 C009 107.69(11) . . ?
O001 C004 C00A 104.40(11) . . ?
C005 C004 C009 110.37(12) . . ?
C005 C004 C00A 112.28(11) . . ?
C009 C004 C00A 111.74(12) . . ?
C007 C005 C004 119.87(12) . . ?
C007 C005 C00B 124.11(13) . . ?
C00B C005 C004 116.02(12) . . ?
C008 C006 C002 119.45(13) . . ?
C00I C006 C002 122.57(13) . . ?
C00I C006 C008 117.95(14) . . ?
C002 C007 H007 119.1 . . ?
C005 C007 C002 121.71(13) . . ?
C005 C007 H007 119.1 . . ?
C00D C008 C006 118.96(15) . . ?
C00E C008 C006 118.89(13) . . ?
C00E C008 C00D 122.13(14) . . ?
C004 C009 H00A 109.5 . . ?
C004 C009 H00B 109.5 . . ?
C004 C009 H00C 109.5 . . ?
H00A C009 H00B 109.5 . . ?
H00A C009 H00C 109.5 . . ?
H00B C009 H00C 109.5 . . ?
C00C C00A C004 122.10(13) . . ?
C00J C00A C004 119.38(13) . . ?
C00J C00A C00C 118.52(14) . . ?
C005 C00B H00D 109.9 . . ?
C005 C00B H00E 109.9 . . ?
C005 C00B C00G 109.05(13) . . ?
H00D C00B H00E 108.3 . . ?
C00G C00B H00D 109.9 . . ?
C00G C00B H00E 109.9 . . ?
C00A C00C C00G 121.65(13) . . ?
C00H C00C C00A 118.72(14) . . ?
C00H C00C C00G 119.63(13) . . ?
C008 C00D H00F 119.2 . . ?
C00L C00D C008 121.51(16) . . ?
C00L C00D H00F 119.2 . . ?
C008 C00E H00G 119.2 . . ?
C00F C00E C008 121.53(14) . . ?
C00F C00E H00G 119.2 . . ?
C003 C00F H00H 120.3 . . ?
C00E C00F C003 119.41(14) . . ?
C00E C00F H00H 120.3 . . ?
C00B C00G H00I 109.3 . . ?
C00B C00G H00J 109.3 . . ?
C00C C00G C00B 111.57(12) . . ?
C00C C00G H00I 109.3 . . ?
C00C C00G H00J 109.3 . . ?
H00I C00G H00J 108.0 . . ?
C00C C00H H00K 119.1 . . ?
C00K C00H C00C 121.74(15) . . ?
C00K C00H H00K 119.1 . . ?
C006 C00I H00L 119.5 . . ?
C00M C00I C006 121.08(16) . . ?
C00M C00I H00L 119.5 . . ?
C00A C00J H00M 119.1 . . ?
C00N C00J C00A 121.87(16) . . ?
C00N C00J H00M 119.1 . . ?
C00H C00K H00N 120.2 . . ?
C00N C00K C00H 119.64(16) . . ?
C00N C00K H00N 120.2 . . ?
C00D C00L H00O 120.1 . . ?
C00D C00L C00M 119.77(15) . . ?
C00M C00L H00O 120.1 . . ?
C00I C00M C00L 120.69(17) . . ?
C00I C00M H00P 119.7 . . ?
C00L C00M H00P 119.7 . . ?
C00J C00N H00Q 120.3 . . ?
C00K C00N C00J 119.49(17) . . ?
C00K C00N H00Q 120.3 . . ?

loop_
_geom_bond_atom_site_label_1
_geom_bond_atom_site_label_2
_geom_bond_distance
_geom_bond_site_symmetry_2
_geom_bond_publ_flag
O001 C003 1.3803(17) . ?
O001 C004 1.4702(16) . ?
C002 C003 1.377(2) . ?
C002 C006 1.430(2) . ?
C002 C007 1.4573(19) . ?
C003 C00F 1.4028(19) . ?
C004 C005 1.511(2) . ?
C004 C009 1.524(2) . ?
C004 C00A 1.5286(19) . ?
C005 C007 1.3268(19) . ?
C005 C00B 1.4982(19) . ?
C006 C008 1.424(2) . ?
C006 C00I 1.415(2) . ?
C007 H007 0.9300 . ?
C008 C00D 1.415(2) . ?
C008 C00E 1.406(2) . ?
C009 H00A 0.9600 . ?
C009 H00B 0.9600 . ?
C009 H00C 0.9600 . ?
C00A C00C 1.401(2) . ?
C00A C00J 1.389(2) . ?
C00B H00D 0.9700 . ?
C00B H00E 0.9700 . ?
C00B C00G 1.525(2) . ?
C00C C00G 1.501(2) . ?
C00C C00H 1.395(2) . ?
C00D H00F 0.9300 . ?
C00D C00L 1.358(2) . ?
C00E H00G 0.9300 . ?
C00E C00F 1.363(2) . ?
C00F H00H 0.9300 . ?
C00G H00I 0.9700 . ?
C00G H00J 0.9700 . ?
C00H H00K 0.9300 . ?
C00H C00K 1.375(2) . ?
C00I H00L 0.9300 . ?
C00I C00M 1.371(2) . ?
C00J H00M 0.9300 . ?
C00J C00N 1.383(2) . ?
C00K H00N 0.9300 . ?
C00K C00N 1.374(3) . ?
C00L H00O 0.9300 . ?
C00L C00M 1.398(2) . ?
C00M H00P 0.9300 . ?
C00N H00Q 0.9300 . ?

loop_
_geom_torsion_atom_site_label_1
_geom_torsion_atom_site_label_2
_geom_torsion_atom_site_label_3
_geom_torsion_atom_site_label_4
_geom_torsion
_geom_torsion_site_symmetry_1
_geom_torsion_site_symmetry_2
_geom_torsion_site_symmetry_3
_geom_torsion_site_symmetry_4
_geom_torsion_publ_flag
O001 C003 C00F C00E 175.85(13) . . . . ?
O001 C004 C005 C007 -29.68(17) . . . . ?
O001 C004 C005 C00B 149.98(12) . . . . ?
O001 C004 C00A C00C -123.25(13) . . . . ?
O001 C004 C00A C00J 56.86(16) . . . . ?
C002 C003 C00F C00E 0.5(2) . . . . ?
C002 C006 C008 C00D 178.79(12) . . . . ?
C002 C006 C008 C00E 0.2(2) . . . . ?
C002 C006 C00I C00M -176.99(15) . . . . ?
C003 O001 C004 C005 40.18(15) . . . . ?
C003 O001 C004 C009 -80.20(15) . . . . ?
C003 O001 C004 C00A 160.90(11) . . . . ?
C003 C002 C006 C008 -0.5(2) . . . . ?
C003 C002 C006 C00I 177.48(13) . . . . ?
C003 C002 C007 C005 11.9(2) . . . . ?
C004 O001 C003 C002 -26.78(18) . . . . ?
C004 O001 C003 C00F 157.83(12) . . . . ?
C004 C005 C007 C002 4.8(2) . . . . ?
C004 C005 C00B C00G -59.48(17) . . . . ?
C004 C00A C00C C00G 0.8(2) . . . . ?
C004 C00A C00C C00H -179.28(12) . . . . ?
C004 C00A C00J C00N -179.44(15) . . . . ?
C005 C004 C00A C00C -4.00(19) . . . . ?
C005 C004 C00A C00J 176.11(13) . . . . ?
C005 C00B C00G C00C 52.87(18) . . . . ?
C006 C002 C003 O001 -174.95(12) . . . . ?
C006 C002 C003 C00F 0.2(2) . . . . ?
C006 C002 C007 C005 -174.20(13) . . . . ?
C006 C008 C00D C00L -1.5(2) . . . . ?
C006 C008 C00E C00F 0.4(2) . . . . ?
C006 C00I C00M C00L -2.0(3) . . . . ?
C007 C002 C003 O001 -0.7(2) . . . . ?
C007 C002 C003 C00F 174.40(12) . . . . ?
C007 C002 C006 C008 -174.27(12) . . . . ?
C007 C002 C006 C00I 3.7(2) . . . . ?
C007 C005 C00B C00G 120.16(16) . . . . ?
C008 C006 C00I C00M 1.0(2) . . . . ?
C008 C00D C00L C00M 0.6(3) . . . . ?
C008 C00E C00F C003 -0.8(2) . . . . ?
C009 C004 C005 C007 89.07(16) . . . . ?
C009 C004 C005 C00B -91.27(14) . . . . ?
C009 C004 C00A C00C 120.64(15) . . . . ?
C009 C004 C00A C00J -59.25(18) . . . . ?
C00A C004 C005 C007 -145.54(13) . . . . ?
C00A C004 C005 C00B 34.12(16) . . . . ?
C00A C00C C00G C00B -25.9(2) . . . . ?
C00A C00C C00H C00K -1.2(2) . . . . ?
C00A C00J C00N C00K -1.3(3) . . . . ?
C00B C005 C007 C002 -174.78(12) . . . . ?
C00C C00A C00J C00N 0.7(2) . . . . ?
C00C C00H C00K C00N 0.6(3) . . . . ?
C00D C008 C00E C00F -178.10(15) . . . . ?
C00D C00L C00M C00I 1.2(3) . . . . ?
C00E C008 C00D C00L 176.97(15) . . . . ?
C00G C00C C00H C00K 178.65(15) . . . . ?
C00H C00C C00G C00B 154.22(14) . . . . ?
C00H C00K C00N C00J 0.7(3) . . . . ?
C00I C006 C008 C00D 0.7(2) . . . . ?
C00I C006 C008 C00E -177.85(13) . . . . ?
C00J C00A C00C C00G -179.28(14) . . . . ?
C00J C00A C00C C00H 0.6(2) . . . . ?
